data_7040662
loop_
_publ_author_name
'Peganova, Tat'yana A.'
'Sinopalnikova, Iana S.'
'Peregudov, Alexander S.'
'Fedyanin, Ivan V.'
'Demonceau, Albert'
'Ustynyuk, Nikolai A.'
'Kalsin, Alexander M.'

_publ_contact_author_email octy@xrlab.ineos.ac.ru
_publ_contact_author_name 'Fedyanin, Ivan V.'
_publ_section_title
;
 The half-sandwich 18- and 16-electron arene ruthenium iminophosphonamide
 complexes.
;
_journal_issue 42
_journal_name_full 'Dalton transactions (Cambridge, England : 2003)'
_journal_page_first 17030
_journal_page_last 17041
_journal_paper_doi 10.1039/c6dt03202h
_journal_volume 45
_journal_year 2016
_chemical_formula_moiety 'C38 H42 Cl N2 P Ru'
_chemical_formula_sum 'C38 H42 Cl N2 P Ru'
_chemical_formula_weight 694.22
_chemical_name_systematic
;
 ?
;
_space_group_crystal_system monoclinic
_space_group_IT_number 14
_space_group_name_Hall '-P 2yn'
_space_group_name_H-M_alt 'P 1 21/n 1'
_symmetry_space_group_name_Hall '-P 2yn'
_symmetry_space_group_name_H-M 'P 1 21/n 1'
_atom_sites_solution_hydrogens geom
_audit_creation_method 'Modified SHELXL output'
_audit_update_record
;
2016-04-22 deposited with the CCDC.
2016-09-16 downloaded from the CCDC.
;
_cell_angle_alpha 90
_cell_angle_beta 99.594(2)
_cell_angle_gamma 90
_cell_formula_units_Z 4
_cell_length_a 8.6451(9)
_cell_length_b 20.932(2)
_cell_length_c 17.7244(19)
_cell_measurement_reflns_used 4876
_cell_measurement_temperature 100(2)
_cell_measurement_theta_max 28.23
_cell_measurement_theta_min 1.52
_cell_volume 3162.5(6)
_computing_cell_refinement 'Bruker SAINT'
_computing_data_collection 'Bruker APEX2'
_computing_data_reduction 'Bruker SAINT'
_computing_molecular_graphics 'SHELXTL (Sheldrick, 2008b)'
_computing_publication_material 'SHELXTL (Sheldrick, 2008b)'
_computing_structure_refinement 'SHELXL (Sheldrick, 2015)'
_computing_structure_solution 'SHELXD (Sheldrick, 2010)'
_diffrn_ambient_temperature 100(2)
_diffrn_detector_type 'Bruker APEX II CCD area detector'
_diffrn_measured_fraction_theta_full 1.000
_diffrn_measured_fraction_theta_max 1.000
_diffrn_measurement_device_type 'Bruker SMART APEX II diffractometer'
_diffrn_measurement_method '\o scans'
_diffrn_radiation_type MoK\a
_diffrn_radiation_wavelength 0.71073
_diffrn_reflns_av_R_equivalents 0.1001
_diffrn_reflns_av_unetI/netI 0.0831
_diffrn_reflns_Laue_measured_fraction_full 1.000
_diffrn_reflns_Laue_measured_fraction_max 1.000
_diffrn_reflns_limit_h_max 11
_diffrn_reflns_limit_h_min -11
_diffrn_reflns_limit_k_max 26
_diffrn_reflns_limit_k_min -26
_diffrn_reflns_limit_l_max 22
_diffrn_reflns_limit_l_min -22
_diffrn_reflns_number 32206
_diffrn_reflns_point_group_measured_fraction_full 1.000
_diffrn_reflns_point_group_measured_fraction_max 1.000
_diffrn_reflns_theta_full 25.242
_diffrn_reflns_theta_max 26.997
_diffrn_reflns_theta_min 1.518
_exptl_absorpt_coefficient_mu 0.662
_exptl_absorpt_correction_T_max 0.141
_exptl_absorpt_correction_T_min 0.089
_exptl_absorpt_correction_type multi-scan
_exptl_absorpt_process_details 'SADABS (Sheldrick, 2008a)'
_exptl_crystal_colour orange
_exptl_crystal_density_diffrn 1.458
_exptl_crystal_description needle
_exptl_crystal_F_000 1440
_exptl_crystal_size_max 0.310
_exptl_crystal_size_mid 0.080
_exptl_crystal_size_min 0.070
_refine_diff_density_max 0.798
_refine_diff_density_min -0.735
_refine_diff_density_rms 0.093
_refine_ls_extinction_method none
_refine_ls_goodness_of_fit_ref 1.007
_refine_ls_hydrogen_treatment constr
_refine_ls_matrix_type full
_refine_ls_number_parameters 396
_refine_ls_number_reflns 6902
_refine_ls_number_restraints 0
_refine_ls_restrained_S_all 1.007
_refine_ls_R_factor_all 0.0769
_refine_ls_R_factor_gt 0.0388
_refine_ls_shift/su_max 0.001
_refine_ls_shift/su_mean 0.000
_refine_ls_structure_factor_coef Fsqd
_refine_ls_weighting_details 'w=1/[\s^2^(Fo^2^)+(0.0180P)^2^] where P=(Fo^2^+2Fc^2^)/3'
_refine_ls_weighting_scheme calc
_refine_ls_wR_factor_gt 0.0591
_refine_ls_wR_factor_ref 0.0670
_reflns_Friedel_coverage 0.000
_reflns_number_gt 4730
_reflns_number_total 6902
_reflns_threshold_expression 'I > 2\s(I)'
_cod_data_source_file c6dt03202h2.cif
_cod_data_source_block tol_ph_cl
_cod_depositor_comments
;Adding full bibliography for 7040659--7040664.cif.

The following automatic conversions were performed:
data name '_publ_contact_name' replaced with
'_publ_contact_author_name' as specified in the replacement file
'/home/antanas/src/cod-tools/trunk/data/replacement-values/replacement_tags.lst'.

data
name '_publ_contact_email' replaced with '_publ_contact_author_email'
as specified in the replacement file
'/home/antanas/src/cod-tools/trunk/data/replacement-values/replacement_tags.lst'.

Automatic conversion script
Id: cif_correct_tags 4998 2017-03-02 13:24:31Z antanas 
;
_cod_original_cell_volume 3162.6(6)
_cod_database_code 7040662
_shelx_space_group_comment
;
The symmetry employed for this shelxl refinement is uniquely defined
by the following loop, which should always be used as a source of
symmetry information in preference to the above space-group names.
They are only intended as comments.
;
_shelx_estimated_absorpt_t_min 0.821
_shelx_estimated_absorpt_t_max 0.955
_shelxl_version_number 2014-3

loop_
_space_group_symop_operation_xyz
'x, y, z'
'-x+1/2, y+1/2, -z+1/2'
'-x, -y, -z'
'x-1/2, -y-1/2, z-1/2'

loop_
_atom_site_label
_atom_site_type_symbol
_atom_site_fract_x
_atom_site_fract_y
_atom_site_fract_z
_atom_site_U_iso_or_equiv
_atom_site_adp_type
_atom_site_occupancy
_atom_site_site_symmetry_order
_atom_site_calc_flag
_atom_site_refinement_flags_posn
_atom_site_refinement_flags_adp
Ru1 Ru 0.28110(3) 0.09876(2) 0.62571(2) 0.01277(7) Uani 1 1 d . .
Cl1 Cl 0.49569(8) 0.13013(3) 0.56009(4) 0.01638(17) Uani 1 1 d . .
P1 P 0.41634(9) 0.17227(4) 0.75481(5) 0.01441(18) Uani 1 1 d . .
N1 N 0.3012(3) 0.19116(10) 0.67773(13) 0.0125(6) Uani 1 1 d . .
N2 N 0.4458(3) 0.09907(12) 0.73256(13) 0.0139(5) Uani 1 1 d . .
C1 C 0.0322(3) 0.11197(13) 0.58268(17) 0.0156(7) Uani 1 1 d . .
C2 C 0.0480(3) 0.07696(14) 0.65338(18) 0.0175(7) Uani 1 1 d . .
C3 C 0.1428(3) 0.02114(14) 0.66170(17) 0.0151(7) Uani 1 1 d . .
C4 C 0.2139(3) -0.00250(14) 0.59916(17) 0.0153(7) Uani 1 1 d . .
C5 C 0.1944(3) 0.03197(14) 0.52971(17) 0.0165(7) Uani 1 1 d . .
C6 C 0.1057(3) 0.09030(14) 0.52182(17) 0.0149(7) Uani 1 1 d . .
C7 C -0.0636(3) 0.17236(14) 0.57688(18) 0.0206(7) Uani 1 1 d . .
H7A H -0.1755 0.1615 0.5675 0.031 Uiso 1 1 calc R U
H7B H -0.0390 0.1985 0.5345 0.031 Uiso 1 1 calc R U
H7C H -0.0387 0.1964 0.6248 0.031 Uiso 1 1 calc R U
C8 C -0.0359(3) 0.10207(16) 0.71537(16) 0.0222(7) Uani 1 1 d . .
H8A H -0.1466 0.1093 0.6943 0.033 Uiso 1 1 calc R U
H8B H 0.0124 0.1424 0.7352 0.033 Uiso 1 1 calc R U
H8C H -0.0278 0.0708 0.7570 0.033 Uiso 1 1 calc R U
C9 C 0.1727(4) -0.01540(14) 0.73677(17) 0.0218(8) Uani 1 1 d . .
H9A H 0.1298 -0.0587 0.7288 0.033 Uiso 1 1 calc R U
H9B H 0.1217 0.0067 0.7747 0.033 Uiso 1 1 calc R U
H9C H 0.2859 -0.0178 0.7552 0.033 Uiso 1 1 calc R U
C10 C 0.3036(4) -0.06513(13) 0.60654(18) 0.0213(8) Uani 1 1 d . .
H10A H 0.2353 -0.0994 0.5826 0.032 Uiso 1 1 calc R U
H10B H 0.3381 -0.0750 0.6608 0.032 Uiso 1 1 calc R U
H10C H 0.3954 -0.0614 0.5810 0.032 Uiso 1 1 calc R U
C11 C 0.2703(4) 0.01009(15) 0.46373(17) 0.0217(8) Uani 1 1 d . .
H11A H 0.1916 0.0088 0.4171 0.033 Uiso 1 1 calc R U
H11B H 0.3147 -0.0327 0.4745 0.033 Uiso 1 1 calc R U
H11C H 0.3541 0.0399 0.4566 0.033 Uiso 1 1 calc R U
C12 C 0.0991(4) 0.12666(15) 0.44795(17) 0.0230(8) Uani 1 1 d . .
H12A H 0.0333 0.1034 0.4065 0.035 Uiso 1 1 calc R U
H12B H 0.2053 0.1311 0.4361 0.035 Uiso 1 1 calc R U
H12C H 0.0544 0.1691 0.4532 0.035 Uiso 1 1 calc R U
C13 C 0.2530(3) 0.25244(14) 0.64939(16) 0.0128(7) Uani 1 1 d . .
C14 C 0.1728(3) 0.29380(14) 0.69028(17) 0.0162(7) Uani 1 1 d . .
H14A H 0.1520 0.2813 0.7392 0.019 Uiso 1 1 calc R U
C15 C 0.1223(3) 0.35304(14) 0.66098(17) 0.0176(7) Uani 1 1 d . .
H15A H 0.0677 0.3803 0.6903 0.021 Uiso 1 1 calc R U
C16 C 0.1496(4) 0.37345(14) 0.59000(17) 0.0167(7) Uani 1 1 d . .
C17 C 0.2300(4) 0.33165(14) 0.54932(17) 0.0183(7) Uani 1 1 d . .
H17A H 0.2508 0.3443 0.5005 0.022 Uiso 1 1 calc R U
C18 C 0.2808(3) 0.27203(14) 0.57778(17) 0.0177(7) Uani 1 1 d . .
H18A H 0.3346 0.2446 0.5483 0.021 Uiso 1 1 calc R U
C19 C 0.0954(4) 0.43782(14) 0.55868(18) 0.0237(8) Uani 1 1 d . .
H19A H 0.0183 0.4551 0.5880 0.036 Uiso 1 1 calc R U
H19B H 0.0472 0.4335 0.5048 0.036 Uiso 1 1 calc R U
H19C H 0.1854 0.4668 0.5628 0.036 Uiso 1 1 calc R U
C20 C 0.5657(3) 0.05844(13) 0.76571(17) 0.0143(7) Uani 1 1 d . .
C21 C 0.6437(4) 0.06533(14) 0.84123(17) 0.0192(7) Uani 1 1 d . .
H21A H 0.6166 0.0996 0.8716 0.023 Uiso 1 1 calc R U
C22 C 0.7598(4) 0.02278(15) 0.87213(18) 0.0208(8) Uani 1 1 d . .
H22A H 0.8115 0.0291 0.9232 0.025 Uiso 1 1 calc R U
C23 C 0.8032(4) -0.02858(14) 0.83139(18) 0.0190(7) Uani 1 1 d . .
C24 C 0.7277(4) -0.03499(14) 0.75635(18) 0.0197(7) Uani 1 1 d . .
H24A H 0.7555 -0.0694 0.7264 0.024 Uiso 1 1 calc R U
C25 C 0.6124(3) 0.00770(14) 0.72390(17) 0.0166(7) Uani 1 1 d . .
H25A H 0.5644 0.0021 0.6721 0.020 Uiso 1 1 calc R U
C26 C 0.9256(4) -0.07583(15) 0.86755(19) 0.0269(8) Uani 1 1 d . .
H26A H 1.0079 -0.0532 0.9021 0.040 Uiso 1 1 calc R U
H26B H 0.9718 -0.0973 0.8275 0.040 Uiso 1 1 calc R U
H26C H 0.8765 -0.1077 0.8965 0.040 Uiso 1 1 calc R U
C27 C 0.3287(3) 0.17742(14) 0.84066(16) 0.0160(7) Uani 1 1 d . .
C28 C 0.2944(3) 0.23611(15) 0.87196(17) 0.0185(7) Uani 1 1 d . .
H28A H 0.3303 0.2745 0.8522 0.022 Uiso 1 1 calc R U
C29 C 0.2093(4) 0.23897(16) 0.93121(17) 0.0225(8) Uani 1 1 d . .
H29A H 0.1852 0.2792 0.9512 0.027 Uiso 1 1 calc R U
C30 C 0.1590(4) 0.18341(17) 0.96151(18) 0.0271(8) Uani 1 1 d . .
H30A H 0.0999 0.1855 1.0021 0.033 Uiso 1 1 calc R U
C31 C 0.1948(4) 0.12476(16) 0.93277(19) 0.0283(8) Uani 1 1 d . .
H31A H 0.1621 0.0865 0.9543 0.034 Uiso 1 1 calc R U
C32 C 0.2783(4) 0.12178(15) 0.87263(17) 0.0215(8) Uani 1 1 d . .
H32A H 0.3016 0.0814 0.8529 0.026 Uiso 1 1 calc R U
C33 C 0.5892(3) 0.22160(13) 0.77294(17) 0.0144(7) Uani 1 1 d . .
C34 C 0.6491(4) 0.24490(14) 0.70998(18) 0.0181(7) Uani 1 1 d . .
H34A H 0.5976 0.2354 0.6596 0.022 Uiso 1 1 calc R U
C35 C 0.7845(4) 0.28203(14) 0.72107(18) 0.0216(8) Uani 1 1 d . .
H35A H 0.8241 0.2988 0.6783 0.026 Uiso 1 1 calc R U
C36 C 0.8616(4) 0.29453(15) 0.79469(19) 0.0226(8) Uani 1 1 d . .
H36A H 0.9541 0.3199 0.8021 0.027 Uiso 1 1 calc R U
C37 C 0.8053(4) 0.27057(15) 0.85689(19) 0.0213(8) Uani 1 1 d . .
H37A H 0.8597 0.2787 0.9071 0.026 Uiso 1 1 calc R U
C38 C 0.6684(3) 0.23440(14) 0.84631(18) 0.0195(7) Uani 1 1 d . .
H38A H 0.6288 0.2183 0.8895 0.023 Uiso 1 1 calc R U

loop_
_atom_site_aniso_label
_atom_site_aniso_U_11
_atom_site_aniso_U_22
_atom_site_aniso_U_33
_atom_site_aniso_U_23
_atom_site_aniso_U_13
_atom_site_aniso_U_12
Ru1 0.01286(12) 0.01203(11) 0.01351(13) -0.00001(12) 0.00244(9) -0.00033(12)
Cl1 0.0151(4) 0.0168(4) 0.0185(4) -0.0024(3) 0.0063(3) -0.0017(3)
P1 0.0149(4) 0.0139(4) 0.0146(4) -0.0001(3) 0.0030(4) 0.0002(3)
N1 0.0129(13) 0.0099(13) 0.0136(14) 0.0003(10) -0.0012(11) 0.0000(10)
N2 0.0149(13) 0.0134(12) 0.0135(13) -0.0008(12) 0.0029(11) 0.0019(12)
C1 0.0069(14) 0.0178(18) 0.0207(17) -0.0013(13) -0.0015(13) -0.0035(12)
C2 0.0140(16) 0.0162(16) 0.0232(18) -0.0043(13) 0.0058(15) -0.0039(13)
C3 0.0137(16) 0.0166(16) 0.0160(17) -0.0027(13) 0.0051(14) -0.0067(13)
C4 0.0112(16) 0.0150(16) 0.0184(18) -0.0003(13) -0.0013(14) -0.0034(13)
C5 0.0127(16) 0.0179(17) 0.0189(18) -0.0074(13) 0.0034(14) -0.0070(13)
C6 0.0086(15) 0.0177(17) 0.0175(17) -0.0003(13) -0.0002(13) -0.0052(13)
C7 0.0148(17) 0.0187(17) 0.028(2) 0.0013(14) 0.0033(15) -0.0003(14)
C8 0.0226(17) 0.0226(17) 0.0232(18) -0.0006(16) 0.0089(15) 0.0014(16)
C9 0.0249(19) 0.0184(17) 0.0228(19) 0.0038(14) 0.0061(16) -0.0021(14)
C10 0.0208(18) 0.0146(16) 0.029(2) -0.0029(14) 0.0046(16) -0.0022(14)
C11 0.0200(18) 0.0256(18) 0.0191(18) -0.0077(14) 0.0020(15) -0.0024(14)
C12 0.0216(18) 0.0269(18) 0.0202(18) 0.0008(15) 0.0023(15) -0.0009(15)
C13 0.0083(15) 0.0137(16) 0.0149(17) -0.0007(12) -0.0030(13) -0.0026(12)
C14 0.0182(17) 0.0171(16) 0.0138(17) 0.0012(13) 0.0038(14) 0.0009(13)
C15 0.0189(17) 0.0155(16) 0.0190(18) -0.0044(13) 0.0045(15) 0.0019(13)
C16 0.0179(17) 0.0139(15) 0.0171(17) -0.0012(13) -0.0005(14) -0.0010(13)
C17 0.0232(18) 0.0198(17) 0.0125(17) 0.0024(13) 0.0045(14) -0.0004(14)
C18 0.0201(18) 0.0153(17) 0.0183(18) -0.0031(13) 0.0053(15) 0.0013(13)
C19 0.0280(19) 0.0187(18) 0.024(2) 0.0024(14) 0.0035(16) 0.0068(15)
C20 0.0144(16) 0.0128(16) 0.0171(17) 0.0029(13) 0.0070(14) -0.0021(13)
C21 0.0202(17) 0.0187(17) 0.0196(18) -0.0009(14) 0.0059(15) 0.0027(14)
C22 0.0208(19) 0.0251(18) 0.0165(17) 0.0068(14) 0.0033(16) 0.0004(14)
C23 0.0154(17) 0.0214(18) 0.0211(19) 0.0095(14) 0.0058(15) 0.0022(14)
C24 0.0207(18) 0.0143(17) 0.0257(19) 0.0015(14) 0.0085(16) 0.0012(14)
C25 0.0168(17) 0.0181(17) 0.0147(17) -0.0031(13) 0.0024(14) -0.0007(13)
C26 0.0260(19) 0.0297(19) 0.026(2) 0.0110(15) 0.0066(17) 0.0092(16)
C27 0.0155(16) 0.0223(17) 0.0093(16) -0.0006(13) -0.0006(13) 0.0016(14)
C28 0.0169(17) 0.0222(18) 0.0158(18) -0.0023(14) 0.0005(14) -0.0031(14)
C29 0.0202(18) 0.0289(19) 0.0176(18) -0.0050(15) 0.0005(15) 0.0044(15)
C30 0.025(2) 0.044(2) 0.0151(19) 0.0022(16) 0.0110(16) 0.0041(17)
C31 0.034(2) 0.0291(19) 0.025(2) 0.0074(16) 0.0137(17) -0.0009(16)
C32 0.0256(18) 0.0196(17) 0.0202(18) -0.0009(14) 0.0070(16) 0.0001(14)
C33 0.0145(16) 0.0115(15) 0.0176(17) -0.0016(13) 0.0044(14) 0.0015(12)
C34 0.0192(17) 0.0172(16) 0.0172(18) -0.0020(13) 0.0012(15) 0.0025(14)
C35 0.0195(18) 0.0226(18) 0.0238(19) -0.0011(14) 0.0065(15) -0.0002(14)
C36 0.0155(17) 0.0208(18) 0.032(2) -0.0082(15) 0.0067(16) 0.0002(14)
C37 0.0172(18) 0.0261(19) 0.0196(19) -0.0074(15) 0.0005(15) 0.0035(14)
C38 0.0189(18) 0.0195(17) 0.0197(18) 0.0016(14) 0.0018(15) 0.0033(14)

loop_
_atom_type_symbol
_atom_type_description
_atom_type_scat_dispersion_real
_atom_type_scat_dispersion_imag
_atom_type_scat_source
C C 0.0033 0.0016 'International Tables Vol C Tables 4.2.6.8 and 6.1.1.4'
H H 0.0000 0.0000 'International Tables Vol C Tables 4.2.6.8 and 6.1.1.4'
N N 0.0061 0.0033 'International Tables Vol C Tables 4.2.6.8 and 6.1.1.4'
P P 0.1023 0.0942 'International Tables Vol C Tables 4.2.6.8 and 6.1.1.4'
Cl Cl 0.1484 0.1585 'International Tables Vol C Tables 4.2.6.8 and 6.1.1.4'
Ru Ru -1.2594 0.8363 'International Tables Vol C Tables 4.2.6.8 and 6.1.1.4'

loop_
_geom_angle_atom_site_label_1
_geom_angle_atom_site_label_2
_geom_angle_atom_site_label_3
_geom_angle
N1 Ru1 N2 68.08(9)
N1 Ru1 C3 123.97(10)
N2 Ru1 C3 93.39(10)
N1 Ru1 C1 92.34(10)
N2 Ru1 C1 140.46(10)
C3 Ru1 C1 68.78(11)
N1 Ru1 C6 115.55(10)
N2 Ru1 C6 174.63(10)
C3 Ru1 C6 81.29(11)
C1 Ru1 C6 37.81(11)
N1 Ru1 C2 95.93(10)
N2 Ru1 C2 107.34(10)
C3 Ru1 C2 37.89(10)
C1 Ru1 C2 38.36(11)
C6 Ru1 C2 68.83(11)
N1 Ru1 C4 162.18(10)
N2 Ru1 C4 107.28(10)
C3 Ru1 C4 38.22(11)
C1 Ru1 C4 80.75(11)
C6 Ru1 C4 68.01(10)
C2 Ru1 C4 68.50(11)
N1 Ru1 C5 152.64(10)
N2 Ru1 C5 138.97(10)
C3 Ru1 C5 67.95(11)
C1 Ru1 C5 68.04(11)
C6 Ru1 C5 37.89(10)
C2 Ru1 C5 80.59(11)
C4 Ru1 C5 36.92(10)
N1 Ru1 Cl1 87.04(7)
N2 Ru1 Cl1 88.56(7)
C3 Ru1 Cl1 147.17(8)
C1 Ru1 Cl1 125.79(8)
C6 Ru1 Cl1 95.51(8)
C2 Ru1 Cl1 163.80(8)
C4 Ru1 Cl1 110.35(8)
C5 Ru1 Cl1 89.46(8)
N1 Ru1 P1 33.89(6)
N2 Ru1 P1 34.34(7)
C3 Ru1 P1 109.93(8)
C1 Ru1 P1 117.59(8)
C6 Ru1 P1 148.81(8)
C2 Ru1 P1 101.66(8)
C4 Ru1 P1 138.00(8)
C5 Ru1 P1 173.29(8)
Cl1 Ru1 P1 89.69(3)
N1 P1 N2 97.30(12)
N1 P1 C33 112.98(13)
N2 P1 C33 115.36(13)
N1 P1 C27 114.49(13)
N2 P1 C27 111.52(13)
C33 P1 C27 105.46(14)
N1 P1 Ru1 48.13(8)
N2 P1 Ru1 49.41(8)
C33 P1 Ru1 132.21(10)
C27 P1 Ru1 122.32(10)
C13 N1 P1 129.18(19)
C13 N1 Ru1 132.02(18)
P1 N1 Ru1 97.98(11)
C20 N2 P1 127.9(2)
C20 N2 Ru1 134.4(2)
P1 N2 Ru1 96.25(11)
C6 C1 C2 120.8(3)
C6 C1 C7 121.9(3)
C2 C1 C7 117.3(3)
C6 C1 Ru1 71.53(16)
C2 C1 Ru1 71.67(16)
C7 C1 Ru1 129.11(19)
C3 C2 C1 118.6(3)
C3 C2 C8 123.4(3)
C1 C2 C8 118.0(3)
C3 C2 Ru1 70.11(17)
C1 C2 Ru1 69.97(17)
C8 C2 Ru1 131.3(2)
C2 C3 C4 121.0(3)
C2 C3 C9 121.1(3)
C4 C3 C9 117.9(3)
C2 C3 Ru1 72.00(17)
C4 C3 Ru1 72.84(17)
C9 C3 Ru1 127.7(2)
C5 C4 C3 119.4(3)
C5 C4 C10 120.1(3)
C3 C4 C10 120.5(3)
C5 C4 Ru1 71.77(17)
C3 C4 Ru1 68.94(16)
C10 C4 Ru1 133.8(2)
C4 C5 C6 120.2(3)
C4 C5 C11 121.2(3)
C6 C5 C11 118.6(3)
C4 C5 Ru1 71.31(17)
C6 C5 Ru1 69.38(16)
C11 C5 Ru1 130.4(2)
C1 C6 C5 119.9(3)
C1 C6 C12 122.9(3)
C5 C6 C12 117.1(3)
C1 C6 Ru1 70.66(16)
C5 C6 Ru1 72.73(16)
C12 C6 Ru1 127.6(2)
C1 C7 H7A 109.5
C1 C7 H7B 109.5
H7A C7 H7B 109.5
C1 C7 H7C 109.5
H7A C7 H7C 109.5
H7B C7 H7C 109.5
C2 C8 H8A 109.5
C2 C8 H8B 109.5
H8A C8 H8B 109.5
C2 C8 H8C 109.5
H8A C8 H8C 109.5
H8B C8 H8C 109.5
C3 C9 H9A 109.5
C3 C9 H9B 109.5
H9A C9 H9B 109.5
C3 C9 H9C 109.5
H9A C9 H9C 109.5
H9B C9 H9C 109.5
C4 C10 H10A 109.5
C4 C10 H10B 109.5
H10A C10 H10B 109.5
C4 C10 H10C 109.5
H10A C10 H10C 109.5
H10B C10 H10C 109.5
C5 C11 H11A 109.5
C5 C11 H11B 109.5
H11A C11 H11B 109.5
C5 C11 H11C 109.5
H11A C11 H11C 109.5
H11B C11 H11C 109.5
C6 C12 H12A 109.5
C6 C12 H12B 109.5
H12A C12 H12B 109.5
C6 C12 H12C 109.5
H12A C12 H12C 109.5
H12B C12 H12C 109.5
C14 C13 C18 118.0(3)
C14 C13 N1 121.6(3)
C18 C13 N1 120.4(3)
C15 C14 C13 121.1(3)
C15 C14 H14A 119.5
C13 C14 H14A 119.5
C16 C15 C14 121.7(3)
C16 C15 H15A 119.1
C14 C15 H15A 119.1
C15 C16 C17 116.9(3)
C15 C16 C19 121.5(3)
C17 C16 C19 121.6(3)
C18 C17 C16 122.1(3)
C18 C17 H17A 118.9
C16 C17 H17A 118.9
C17 C18 C13 120.2(3)
C17 C18 H18A 119.9
C13 C18 H18A 119.9
C16 C19 H19A 109.5
C16 C19 H19B 109.5
H19A C19 H19B 109.5
C16 C19 H19C 109.5
H19A C19 H19C 109.5
H19B C19 H19C 109.5
N2 C20 C25 120.2(3)
N2 C20 C21 123.1(3)
C25 C20 C21 116.8(3)
C22 C21 C20 120.9(3)
C22 C21 H21A 119.6
C20 C21 H21A 119.6
C23 C22 C21 122.4(3)
C23 C22 H22A 118.8
C21 C22 H22A 118.8
C22 C23 C24 116.8(3)
C22 C23 C26 121.3(3)
C24 C23 C26 121.9(3)
C23 C24 C25 121.7(3)
C23 C24 H24A 119.2
C25 C24 H24A 119.2
C24 C25 C20 121.4(3)
C24 C25 H25A 119.3
C20 C25 H25A 119.3
C23 C26 H26A 109.5
C23 C26 H26B 109.5
H26A C26 H26B 109.5
C23 C26 H26C 109.5
H26A C26 H26C 109.5
H26B C26 H26C 109.5
C32 C27 C28 118.0(3)
C32 C27 P1 119.6(2)
C28 C27 P1 122.1(2)
C29 C28 C27 121.0(3)
C29 C28 H28A 119.5
C27 C28 H28A 119.5
C28 C29 C30 120.1(3)
C28 C29 H29A 120.0
C30 C29 H29A 120.0
C29 C30 C31 120.0(3)
C29 C30 H30A 120.0
C31 C30 H30A 120.0
C30 C31 C32 120.0(3)
C30 C31 H31A 120.0
C32 C31 H31A 120.0
C31 C32 C27 120.8(3)
C31 C32 H32A 119.6
C27 C32 H32A 119.6
C38 C33 C34 119.4(3)
C38 C33 P1 122.8(2)
C34 C33 P1 117.7(2)
C35 C34 C33 119.9(3)
C35 C34 H34A 120.1
C33 C34 H34A 120.1
C36 C35 C34 120.0(3)
C36 C35 H35A 120.0
C34 C35 H35A 120.0
C37 C36 C35 120.5(3)
C37 C36 H36A 119.8
C35 C36 H36A 119.8
C36 C37 C38 119.9(3)
C36 C37 H37A 120.1
C38 C37 H37A 120.1
C37 C38 C33 120.4(3)
C37 C38 H38A 119.8
C33 C38 H38A 119.8

loop_
_geom_bond_atom_site_label_1
_geom_bond_atom_site_label_2
_geom_bond_distance
Ru1 N1 2.137(2)
Ru1 N2 2.171(2)
Ru1 C3 2.175(3)
Ru1 C1 2.177(3)
Ru1 C6 2.189(3)
Ru1 C2 2.200(3)
Ru1 C4 2.227(3)
Ru1 C5 2.233(3)
Ru1 Cl1 2.4382(8)
Ru1 P1 2.8422(8)
P1 N1 1.600(2)
P1 N2 1.613(3)
P1 C33 1.801(3)
P1 C27 1.812(3)
N1 C13 1.415(3)
N2 C20 1.393(3)
C1 C6 1.415(4)
C1 C2 1.438(4)
C1 C7 1.506(4)
C2 C3 1.421(4)
C2 C8 1.508(4)
C3 C4 1.442(4)
C3 C9 1.519(4)
C4 C5 1.412(4)
C4 C10 1.518(4)
C5 C6 1.436(4)
C5 C11 1.505(4)
C6 C12 1.507(4)
C7 H7A 0.9800
C7 H7B 0.9800
C7 H7C 0.9800
C8 H8A 0.9800
C8 H8B 0.9800
C8 H8C 0.9800
C9 H9A 0.9800
C9 H9B 0.9800
C9 H9C 0.9800
C10 H10A 0.9800
C10 H10B 0.9800
C10 H10C 0.9800
C11 H11A 0.9800
C11 H11B 0.9800
C11 H11C 0.9800
C12 H12A 0.9800
C12 H12B 0.9800
C12 H12C 0.9800
C13 C14 1.387(4)
C13 C18 1.392(4)
C14 C15 1.386(4)
C14 H14A 0.9500
C15 C16 1.385(4)
C15 H15A 0.9500
C16 C17 1.391(4)
C16 C19 1.502(4)
C17 C18 1.390(4)
C17 H17A 0.9500
C18 H18A 0.9500
C19 H19A 0.9800
C19 H19B 0.9800
C19 H19C 0.9800
C20 C25 1.393(4)
C20 C21 1.402(4)
C21 C22 1.385(4)
C21 H21A 0.9500
C22 C23 1.381(4)
C22 H22A 0.9500
C23 C24 1.387(4)
C23 C26 1.511(4)
C24 C25 1.390(4)
C24 H24A 0.9500
C25 H25A 0.9500
C26 H26A 0.9800
C26 H26B 0.9800
C26 H26C 0.9800
C27 C32 1.397(4)
C27 C28 1.400(4)
C28 C29 1.381(4)
C28 H28A 0.9500
C29 C30 1.381(4)
C29 H29A 0.9500
C30 C31 1.384(4)
C30 H30A 0.9500
C31 C32 1.385(4)
C31 H31A 0.9500
C32 H32A 0.9500
C33 C38 1.391(4)
C33 C34 1.394(4)
C34 C35 1.391(4)
C34 H34A 0.9500
C35 C36 1.388(4)
C35 H35A 0.9500
C36 C37 1.372(4)
C36 H36A 0.9500
C37 C38 1.391(4)
C37 H37A 0.9500
C38 H38A 0.9500

loop_
_geom_torsion_atom_site_label_1
_geom_torsion_atom_site_label_2
_geom_torsion_atom_site_label_3
_geom_torsion_atom_site_label_4
_geom_torsion
N2 P1 N1 C13 -165.2(3)
C33 P1 N1 C13 -43.7(3)
C27 P1 N1 C13 77.1(3)
Ru1 P1 N1 C13 -170.5(3)
N2 P1 N1 Ru1 5.32(13)
C33 P1 N1 Ru1 126.87(12)
C27 P1 N1 Ru1 -112.38(13)
N1 P1 N2 C20 162.4(3)
C33 P1 N2 C20 42.6(3)
C27 P1 N2 C20 -77.6(3)
Ru1 P1 N2 C20 167.6(3)
N1 P1 N2 Ru1 -5.21(12)
C33 P1 N2 Ru1 -124.96(12)
C27 P1 N2 Ru1 114.77(12)
C6 C1 C2 C3 1.8(4)
C7 C1 C2 C3 -177.5(3)
Ru1 C1 C2 C3 -52.3(2)
C6 C1 C2 C8 -178.9(3)
C7 C1 C2 C8 1.7(4)
Ru1 C1 C2 C8 126.9(3)
C6 C1 C2 Ru1 54.1(2)
C7 C1 C2 Ru1 -125.2(2)
C1 C2 C3 C4 -3.9(4)
C8 C2 C3 C4 176.9(3)
Ru1 C2 C3 C4 -56.1(2)
C1 C2 C3 C9 175.9(3)
C8 C2 C3 C9 -3.3(4)
Ru1 C2 C3 C9 123.7(3)
C1 C2 C3 Ru1 52.3(2)
C8 C2 C3 Ru1 -127.0(3)
C2 C3 C4 C5 2.7(4)
C9 C3 C4 C5 -177.1(3)
Ru1 C3 C4 C5 -53.0(2)
C2 C3 C4 C10 -174.9(3)
C9 C3 C4 C10 5.3(4)
Ru1 C3 C4 C10 129.4(3)
C2 C3 C4 Ru1 55.7(2)
C9 C3 C4 Ru1 -124.1(2)
C3 C4 C5 C6 0.6(4)
C10 C4 C5 C6 178.2(3)
Ru1 C4 C5 C6 -51.1(2)
C3 C4 C5 C11 178.3(3)
C10 C4 C5 C11 -4.1(4)
Ru1 C4 C5 C11 126.5(3)
C3 C4 C5 Ru1 51.7(2)
C10 C4 C5 Ru1 -130.7(3)
C2 C1 C6 C5 1.4(4)
C7 C1 C6 C5 -179.3(3)
Ru1 C1 C6 C5 55.6(2)
C2 C1 C6 C12 -177.1(3)
C7 C1 C6 C12 2.2(4)
Ru1 C1 C6 C12 -122.9(3)
C2 C1 C6 Ru1 -54.2(2)
C7 C1 C6 Ru1 125.1(3)
C4 C5 C6 C1 -2.6(4)
C11 C5 C6 C1 179.6(3)
Ru1 C5 C6 C1 -54.6(2)
C4 C5 C6 C12 176.0(3)
C11 C5 C6 C12 -1.7(4)
Ru1 C5 C6 C12 124.0(2)
C4 C5 C6 Ru1 52.0(2)
C11 C5 C6 Ru1 -125.7(3)
P1 N1 C13 C14 -60.1(4)
Ru1 N1 C13 C14 132.6(3)
P1 N1 C13 C18 122.0(3)
Ru1 N1 C13 C18 -45.3(4)
C18 C13 C14 C15 -0.3(4)
N1 C13 C14 C15 -178.2(3)
C13 C14 C15 C16 0.0(5)
C14 C15 C16 C17 0.1(4)
C14 C15 C16 C19 -179.7(3)
C15 C16 C17 C18 0.2(5)
C19 C16 C17 C18 179.9(3)
C16 C17 C18 C13 -0.5(5)
C14 C13 C18 C17 0.5(4)
N1 C13 C18 C17 178.5(3)
P1 N2 C20 C25 -154.8(2)
Ru1 N2 C20 C25 7.8(4)
P1 N2 C20 C21 25.8(4)
Ru1 N2 C20 C21 -171.6(2)
N2 C20 C21 C22 178.5(3)
C25 C20 C21 C22 -0.9(4)
C20 C21 C22 C23 -0.9(5)
C21 C22 C23 C24 1.7(5)
C21 C22 C23 C26 -177.5(3)
C22 C23 C24 C25 -0.8(5)
C26 C23 C24 C25 178.4(3)
C23 C24 C25 C20 -0.9(5)
N2 C20 C25 C24 -177.6(3)
C21 C20 C25 C24 1.8(4)
N1 P1 C27 C32 101.4(3)
N2 P1 C27 C32 -7.9(3)
C33 P1 C27 C32 -133.8(2)
Ru1 P1 C27 C32 46.8(3)
N1 P1 C27 C28 -71.8(3)
N2 P1 C27 C28 179.0(2)
C33 P1 C27 C28 53.0(3)
Ru1 P1 C27 C28 -126.4(2)
C32 C27 C28 C29 -1.9(4)
P1 C27 C28 C29 171.4(2)
C27 C28 C29 C30 1.2(5)
C28 C29 C30 C31 0.4(5)
C29 C30 C31 C32 -1.3(5)
C30 C31 C32 C27 0.6(5)
C28 C27 C32 C31 0.9(4)
P1 C27 C32 C31 -172.5(2)
N1 P1 C33 C38 151.2(2)
N2 P1 C33 C38 -98.1(3)
C27 P1 C33 C38 25.5(3)
Ru1 P1 C33 C38 -155.2(2)
N1 P1 C33 C34 -32.1(3)
N2 P1 C33 C34 78.6(3)
C27 P1 C33 C34 -157.8(2)
Ru1 P1 C33 C34 21.5(3)
C38 C33 C34 C35 -1.8(4)
P1 C33 C34 C35 -178.6(2)
C33 C34 C35 C36 1.5(5)
C34 C35 C36 C37 -0.1(5)
C35 C36 C37 C38 -1.1(5)
C36 C37 C38 C33 0.9(5)
C34 C33 C38 C37 0.6(4)
P1 C33 C38 C37 177.2(2)
